data_7107430
loop_
_publ_author_name
'Sam L. Choong'
'Christian Schenk'
'Andreas Stasch'
'Deepak Dange'
'Cameron Jones'

_publ_section_title
;
 Contrasting reductions of group 14 metal(II) chloride complexes:
 synthesis of a ?-diketiminato tin(I) dimer
;
_journal_name_full Chem.Commun.
_journal_page_first 2504
_journal_paper_doi 10.1039/c2cc18086c
_journal_volume 48
_journal_year 2012
_chemical_formula_sum 'C35 H53 Cl N2 Pb'
_chemical_formula_weight 744.43
_chemical_name_systematic
;
?
;
_space_group_IT_number 14
_symmetry_cell_setting monoclinic
_symmetry_space_group_name_Hall '-P 2ybc'
_symmetry_space_group_name_H-M 'P 1 21/c 1'
_atom_sites_solution_hydrogens geom
_atom_sites_solution_primary direct
_atom_sites_solution_secondary difmap
_audit_creation_method SHELXL-97
_cell_angle_alpha 90.00
_cell_angle_beta 100.726(2)
_cell_angle_gamma 90.00
_cell_formula_units_Z 4
_cell_length_a 16.5359(4)
_cell_length_b 10.6225(2)
_cell_length_c 19.5757(5)
_cell_measurement_temperature 123(2)
_cell_volume 3378.45(14)
_computing_structure_refinement 'SHELXL-97 (Sheldrick, 1997)'
_computing_structure_solution 'SHELXS-97 (Sheldrick, 1990)'
_diffrn_ambient_temperature 123(2)
_diffrn_measured_fraction_theta_full 0.999
_diffrn_measured_fraction_theta_max 0.999
_diffrn_measurement_device_type 'Oxford Gemini Ultra'
_diffrn_radiation_monochromator graphite
_diffrn_radiation_source 'Enhance (Mo) X-ray Source'
_diffrn_radiation_type MoK\a
_diffrn_radiation_wavelength 0.71073
_diffrn_reflns_av_R_equivalents 0.0277
_diffrn_reflns_av_sigmaI/netI 0.0327
_diffrn_reflns_limit_h_max 21
_diffrn_reflns_limit_h_min -15
_diffrn_reflns_limit_k_max 10
_diffrn_reflns_limit_k_min -13
_diffrn_reflns_limit_l_max 17
_diffrn_reflns_limit_l_min -25
_diffrn_reflns_number 22710
_diffrn_reflns_theta_full 27.00
_diffrn_reflns_theta_max 27.00
_diffrn_reflns_theta_min 2.96
_exptl_absorpt_coefficient_mu 5.097
_exptl_absorpt_correction_T_max 0.556
_exptl_absorpt_correction_T_min 0.427
_exptl_absorpt_correction_type multi-scan
_exptl_absorpt_process_details 'SCALE3 ABSPACK'
_exptl_crystal_colour yellow
_exptl_crystal_density_diffrn 1.464
_exptl_crystal_density_method 'not measured'
_exptl_crystal_description block
_exptl_crystal_F_000 1504
_exptl_crystal_size_max 0.20
_exptl_crystal_size_mid 0.17
_exptl_crystal_size_min 0.13
_refine_diff_density_max 0.966
_refine_diff_density_min -0.945
_refine_diff_density_rms 0.095
_refine_ls_extinction_method none
_refine_ls_goodness_of_fit_ref 1.052
_refine_ls_hydrogen_treatment constr
_refine_ls_matrix_type full
_refine_ls_number_parameters 382
_refine_ls_number_reflns 7372
_refine_ls_number_restraints 24
_refine_ls_restrained_S_all 1.073
_refine_ls_R_factor_all 0.0339
_refine_ls_R_factor_gt 0.0228
_refine_ls_shift/su_max 0.002
_refine_ls_shift/su_mean 0.000
_refine_ls_structure_factor_coef Fsqd
_refine_ls_weighting_details 'calc w=1/[\s^2^(Fo^2^)+(0.0147P)^2^+3.1987P] where P=(Fo^2^+2Fc^2^)/3'
_refine_ls_weighting_scheme calc
_refine_ls_wR_factor_gt 0.0443
_refine_ls_wR_factor_ref 0.0487
_reflns_number_gt 6211
_reflns_number_total 7372
_reflns_threshold_expression >2sigma(I)
_cod_data_source_file c2cc18086c.txt
_cod_data_source_block (tBuNac)PbCl
_cod_original_cell_volume 3378.45(13)
_cod_original_sg_symbol_H-M P2(1)/c
_cod_database_code 7107430

loop_
_symmetry_equiv_pos_as_xyz
'x, y, z'
'-x, y+1/2, -z+1/2'
'-x, -y, -z'
'x, -y-1/2, z-1/2'

loop_
_atom_site_label
_atom_site_type_symbol
_atom_site_fract_x
_atom_site_fract_y
_atom_site_fract_z
_atom_site_U_iso_or_equiv
_atom_site_adp_type
_atom_site_occupancy
_atom_site_symmetry_multiplicity
_atom_site_calc_flag
_atom_site_refinement_flags
_atom_site_disorder_assembly
_atom_site_disorder_group
Pb1 Pb 0.204794(7) 0.289546(10) 0.274312(6) 0.01976(4) Uani 1 1 d . . .
Cl1 Cl 0.28213(6) 0.41281(7) 0.19396(4) 0.0343(2) Uani 1 1 d . . .
N1 N 0.18235(14) 0.1163(2) 0.20203(11) 0.0165(5) Uani 1 1 d . . .
N2 N 0.31814(15) 0.1877(2) 0.32688(12) 0.0175(5) Uani 1 1 d . . .
C1 C 0.23942(19) 0.0323(3) 0.19668(14) 0.0196(6) Uani 1 1 d . . .
C2 C 0.32289(19) 0.0524(3) 0.22907(15) 0.0221(6) Uani 1 1 d . . .
H2 H 0.3610 0.0138 0.2048 0.027 Uiso 1 1 calc R . .
C3 C 0.36084(18) 0.1163(3) 0.28871(14) 0.0195(6) Uani 1 1 d . A .
C4 C 0.2256(2) -0.0966(3) 0.15714(16) 0.0247(7) Uani 1 1 d . . .
C5 C 0.1375(2) -0.1279(3) 0.12110(17) 0.0305(8) Uani 1 1 d . . .
H5A H 0.1361 -0.2124 0.1009 0.046 Uiso 1 1 calc R . .
H5B H 0.1190 -0.0663 0.0842 0.046 Uiso 1 1 calc R . .
H5C H 0.1010 -0.1249 0.1552 0.046 Uiso 1 1 calc R . .
C6 C 0.2793(2) -0.1016(3) 0.10062(18) 0.0375(9) Uani 1 1 d . . .
H6A H 0.2671 -0.1787 0.0732 0.056 Uiso 1 1 calc R . .
H6B H 0.3376 -0.1009 0.1227 0.056 Uiso 1 1 calc R . .
H6C H 0.2674 -0.0282 0.0700 0.056 Uiso 1 1 calc R . .
C7 C 0.2527(2) -0.2010(3) 0.21150(19) 0.0377(9) Uani 1 1 d . . .
H7A H 0.2183 -0.1977 0.2472 0.057 Uiso 1 1 calc R . .
H7B H 0.3104 -0.1881 0.2333 0.057 Uiso 1 1 calc R . .
H7C H 0.2465 -0.2833 0.1886 0.057 Uiso 1 1 calc R . .
C8 C 0.45605(19) 0.1057(3) 0.30575(15) 0.0301(7) Uani 1 1 d D . .
C9 C 0.4853(4) -0.0312(5) 0.3009(4) 0.069(3) Uani 0.623(7) 1 d PDU A 1
H9A H 0.5454 -0.0346 0.3139 0.104 Uiso 0.623(7) 1 calc PR A 1
H9B H 0.4683 -0.0617 0.2531 0.104 Uiso 0.623(7) 1 calc PR A 1
H9C H 0.4608 -0.0843 0.3325 0.104 Uiso 0.623(7) 1 calc PR A 1
C9A C 0.4854(6) -0.0064(7) 0.3521(4) 0.041(3) Uiso 0.377(7) 1 d PD A 2
H9A1 H 0.5457 -0.0079 0.3623 0.062 Uiso 0.377(7) 1 calc PR A 2
H9A2 H 0.4649 -0.0844 0.3283 0.062 Uiso 0.377(7) 1 calc PR A 2
H9A3 H 0.4646 0.0008 0.3957 0.062 Uiso 0.377(7) 1 calc PR A 2
C10 C 0.4997(3) 0.1583(6) 0.3734(2) 0.0327(16) Uani 0.623(7) 1 d PD A 1
H10A H 0.5592 0.1502 0.3763 0.049 Uiso 0.623(7) 1 calc PR A 1
H10B H 0.4830 0.1120 0.4118 0.049 Uiso 0.623(7) 1 calc PR A 1
H10C H 0.4854 0.2474 0.3765 0.049 Uiso 0.623(7) 1 calc PR A 1
C10A C 0.4952(6) 0.2239(7) 0.3473(4) 0.034(2) Uiso 0.377(7) 1 d PD A 2
H10D H 0.4807 0.2242 0.3936 0.051 Uiso 0.377(7) 1 calc PR A 2
H10E H 0.4741 0.3006 0.3223 0.051 Uiso 0.377(7) 1 calc PR A 2
H10F H 0.5552 0.2208 0.3518 0.051 Uiso 0.377(7) 1 calc PR A 2
C11 C 0.4855(5) 0.1803(9) 0.2471(3) 0.078(3) Uani 0.623(7) 1 d PDU A 1
H11A H 0.4662 0.2676 0.2473 0.117 Uiso 0.623(7) 1 calc PR A 1
H11B H 0.4631 0.1415 0.2021 0.117 Uiso 0.623(7) 1 calc PR A 1
H11C H 0.5457 0.1792 0.2546 0.117 Uiso 0.623(7) 1 calc PR A 1
C11A C 0.4932(5) 0.1027(7) 0.2414(3) 0.0142(19) Uiso 0.377(7) 1 d PD A 2
H11D H 0.4727 0.1743 0.2116 0.021 Uiso 0.377(7) 1 calc PR A 2
H11E H 0.4778 0.0240 0.2161 0.021 Uiso 0.377(7) 1 calc PR A 2
H11F H 0.5532 0.1076 0.2544 0.021 Uiso 0.377(7) 1 calc PR A 2
C12 C 0.09728(18) 0.1140(2) 0.16942(14) 0.0178(6) Uani 1 1 d . . .
C13 C 0.03779(19) 0.0748(2) 0.20754(15) 0.0193(6) Uani 1 1 d . . .
C14 C -0.0447(2) 0.0752(3) 0.17516(16) 0.0246(7) Uani 1 1 d . . .
H14 H -0.0856 0.0471 0.1999 0.029 Uiso 1 1 calc R . .
C15 C -0.0679(2) 0.1165(3) 0.10680(16) 0.0266(7) Uani 1 1 d . . .
H15 H -0.1240 0.1130 0.0844 0.032 Uiso 1 1 calc R . .
C16 C -0.0093(2) 0.1623(3) 0.07199(15) 0.0236(7) Uani 1 1 d . . .
H16 H -0.0261 0.1931 0.0260 0.028 Uiso 1 1 calc R . .
C18 C 0.0607(2) 0.0328(3) 0.28340(15) 0.0237(7) Uani 1 1 d . . .
H18 H 0.1217 0.0418 0.2981 0.028 Uiso 1 1 calc R . .
C17 C 0.07353(19) 0.1651(3) 0.10186(14) 0.0201(6) Uani 1 1 d . . .
C19 C 0.0196(2) 0.1160(3) 0.33140(16) 0.0339(8) Uani 1 1 d . . .
H19A H -0.0403 0.1073 0.3188 0.051 Uiso 1 1 calc R . .
H19B H 0.0349 0.2041 0.3262 0.051 Uiso 1 1 calc R . .
H19C H 0.0380 0.0897 0.3798 0.051 Uiso 1 1 calc R . .
C20 C 0.0390(2) -0.1050(3) 0.29264(18) 0.0344(8) Uani 1 1 d . . .
H20A H -0.0205 -0.1168 0.2779 0.052 Uiso 1 1 calc R . .
H20B H 0.0553 -0.1286 0.3417 0.052 Uiso 1 1 calc R . .
H20C H 0.0682 -0.1581 0.2643 0.052 Uiso 1 1 calc R . .
C21 C 0.1339(2) 0.2283(3) 0.06300(15) 0.0241(7) Uani 1 1 d . . .
H21 H 0.1904 0.2199 0.0917 0.029 Uiso 1 1 calc R . .
C22 C 0.1135(2) 0.3690(3) 0.05438(17) 0.0327(8) Uani 1 1 d . . .
H22A H 0.0592 0.3795 0.0249 0.049 Uiso 1 1 calc R . .
H22B H 0.1551 0.4110 0.0327 0.049 Uiso 1 1 calc R . .
H22C H 0.1133 0.4065 0.1001 0.049 Uiso 1 1 calc R . .
C23 C 0.1344(2) 0.1686(3) -0.00824(16) 0.0343(8) Uani 1 1 d . . .
H23A H 0.1490 0.0794 -0.0022 0.051 Uiso 1 1 calc R . .
H23B H 0.1748 0.2118 -0.0307 0.051 Uiso 1 1 calc R . .
H23C H 0.0796 0.1764 -0.0373 0.051 Uiso 1 1 calc R . .
C24 C 0.33746(17) 0.2051(3) 0.40077(14) 0.0178(6) Uani 1 1 d . . .
C25 C 0.33230(19) 0.1018(3) 0.44567(15) 0.0211(6) Uani 1 1 d . . .
C26 C 0.3432(2) 0.1228(3) 0.51682(15) 0.0264(7) Uani 1 1 d . . .
H26 H 0.3391 0.0539 0.5469 0.032 Uiso 1 1 calc R . .
C27 C 0.3598(2) 0.2417(3) 0.54497(16) 0.0275(7) Uani 1 1 d . . .
H27 H 0.3676 0.2543 0.5938 0.033 Uiso 1 1 calc R . .
C28 C 0.36484(19) 0.3415(3) 0.50085(15) 0.0237(7) Uani 1 1 d . . .
H28 H 0.3763 0.4230 0.5201 0.028 Uiso 1 1 calc R . .
C29 C 0.35367(18) 0.3266(3) 0.42920(15) 0.0184(6) Uani 1 1 d . . .
C30 C 0.3121(2) -0.0318(3) 0.41896(17) 0.0295(8) Uani 1 1 d . . .
H30 H 0.3139 -0.0344 0.3682 0.035 Uiso 1 1 calc R . .
C31 C 0.3740(3) -0.1305(4) 0.4572(2) 0.0610(13) Uani 1 1 d . . .
H31A H 0.3647 -0.1418 0.5048 0.092 Uiso 1 1 calc R . .
H31B H 0.4304 -0.1009 0.4584 0.092 Uiso 1 1 calc R . .
H31C H 0.3659 -0.2110 0.4324 0.092 Uiso 1 1 calc R . .
C32 C 0.2270(2) -0.0710(3) 0.4287(2) 0.0418(9) Uani 1 1 d . . .
H32A H 0.2265 -0.0801 0.4785 0.063 Uiso 1 1 calc R . .
H32B H 0.2125 -0.1516 0.4053 0.063 Uiso 1 1 calc R . .
H32C H 0.1869 -0.0068 0.4088 0.063 Uiso 1 1 calc R . .
C33 C 0.35980(19) 0.4427(3) 0.38469(16) 0.0244(7) Uani 1 1 d . . .
H33 H 0.3577 0.4146 0.3356 0.029 Uiso 1 1 calc R . .
C34 C 0.4402(2) 0.5152(3) 0.40838(18) 0.0344(8) Uani 1 1 d . . .
H34A H 0.4428 0.5862 0.3769 0.052 Uiso 1 1 calc R . .
H34B H 0.4870 0.4590 0.4077 0.052 Uiso 1 1 calc R . .
H34C H 0.4422 0.5469 0.4557 0.052 Uiso 1 1 calc R . .
C35 C 0.2880(2) 0.5330(3) 0.38587(18) 0.0339(8) Uani 1 1 d . . .
H35A H 0.2922 0.5682 0.4327 0.051 Uiso 1 1 calc R . .
H35B H 0.2359 0.4873 0.3731 0.051 Uiso 1 1 calc R . .
H35C H 0.2900 0.6014 0.3526 0.051 Uiso 1 1 calc R . .

loop_
_atom_site_aniso_label
_atom_site_aniso_U_11
_atom_site_aniso_U_22
_atom_site_aniso_U_33
_atom_site_aniso_U_23
_atom_site_aniso_U_13
_atom_site_aniso_U_12
Pb1 0.01582(6) 0.02177(6) 0.01987(6) -0.00662(4) -0.00142(4) 0.00345(5)
Cl1 0.0462(6) 0.0294(4) 0.0250(4) 0.0025(3) 0.0003(4) -0.0068(4)
N1 0.0168(13) 0.0171(12) 0.0145(12) -0.0003(9) 0.0003(10) 0.0003(9)
N2 0.0156(13) 0.0217(12) 0.0145(12) -0.0007(9) 0.0008(10) 0.0002(9)
C1 0.0261(18) 0.0197(14) 0.0135(14) 0.0000(10) 0.0053(13) 0.0000(12)
C2 0.0221(17) 0.0276(16) 0.0170(15) -0.0029(11) 0.0044(13) 0.0071(12)
C3 0.0181(16) 0.0256(15) 0.0142(14) 0.0025(11) 0.0015(12) 0.0034(12)
C4 0.0286(19) 0.0205(15) 0.0246(17) -0.0028(11) 0.0041(14) 0.0023(12)
C5 0.042(2) 0.0198(15) 0.0296(18) -0.0087(12) 0.0058(16) -0.0013(14)
C6 0.045(2) 0.0346(19) 0.036(2) -0.0164(14) 0.0160(18) -0.0005(16)
C7 0.045(2) 0.0238(17) 0.042(2) 0.0031(14) 0.0016(18) 0.0051(15)
C8 0.0176(17) 0.047(2) 0.0251(17) -0.0007(14) 0.0022(14) 0.0087(14)
C9 0.048(4) 0.081(4) 0.067(5) -0.047(3) -0.019(3) 0.038(3)
C10 0.012(3) 0.051(4) 0.033(3) -0.006(3) -0.002(2) 0.003(2)
C11 0.043(4) 0.131(6) 0.064(4) 0.026(4) 0.020(4) -0.004(4)
C12 0.0200(16) 0.0146(13) 0.0172(15) -0.0054(10) -0.0006(12) -0.0013(11)
C13 0.0223(17) 0.0148(14) 0.0195(15) -0.0031(11) 0.0006(13) -0.0033(11)
C14 0.0227(18) 0.0231(15) 0.0282(17) -0.0025(12) 0.0053(14) -0.0051(12)
C15 0.0196(17) 0.0274(16) 0.0290(18) -0.0062(13) -0.0053(14) -0.0031(13)
C16 0.0261(18) 0.0243(15) 0.0173(15) -0.0029(11) -0.0043(13) 0.0004(12)
C18 0.0283(18) 0.0229(15) 0.0196(16) 0.0035(11) 0.0041(13) -0.0049(13)
C17 0.0239(17) 0.0187(14) 0.0166(15) -0.0054(11) 0.0009(13) -0.0005(11)
C19 0.042(2) 0.0393(19) 0.0216(17) 0.0003(14) 0.0085(16) 0.0015(16)
C20 0.039(2) 0.0313(18) 0.0330(19) 0.0050(14) 0.0058(16) -0.0087(15)
C21 0.0275(18) 0.0278(17) 0.0157(15) 0.0002(11) 0.0008(13) 0.0002(13)
C22 0.038(2) 0.0282(17) 0.0326(19) 0.0048(14) 0.0081(16) -0.0038(15)
C23 0.042(2) 0.043(2) 0.0188(17) -0.0007(13) 0.0081(16) 0.0041(16)
C24 0.0118(14) 0.0241(14) 0.0169(14) -0.0017(11) 0.0009(11) -0.0004(11)
C25 0.0220(17) 0.0224(15) 0.0189(15) -0.0027(11) 0.0040(13) -0.0031(12)
C26 0.0300(19) 0.0296(16) 0.0198(16) 0.0018(12) 0.0051(14) -0.0047(14)
C27 0.030(2) 0.0357(17) 0.0166(15) -0.0064(12) 0.0045(14) -0.0063(14)
C28 0.0223(18) 0.0246(15) 0.0240(16) -0.0070(12) 0.0034(13) -0.0048(12)
C29 0.0107(15) 0.0218(14) 0.0222(15) -0.0019(11) 0.0018(12) -0.0014(11)
C30 0.042(2) 0.0224(16) 0.0245(17) -0.0029(12) 0.0085(15) -0.0069(14)
C31 0.057(3) 0.033(2) 0.085(3) -0.011(2) -0.009(3) 0.0111(19)
C32 0.041(2) 0.041(2) 0.042(2) -0.0093(16) 0.0061(18) -0.0145(17)
C33 0.0254(18) 0.0223(15) 0.0234(16) 0.0009(12) -0.0008(14) -0.0049(12)
C34 0.032(2) 0.0329(18) 0.036(2) 0.0055(14) 0.0015(16) -0.0147(15)
C35 0.036(2) 0.0239(17) 0.036(2) -0.0053(13) -0.0092(16) 0.0004(14)

loop_
_atom_type_symbol
_atom_type_description
_atom_type_scat_dispersion_real
_atom_type_scat_dispersion_imag
_atom_type_scat_source
C C 0.0033 0.0016 'International Tables Vol C Tables 4.2.6.8 and 6.1.1.4'
H H 0.0000 0.0000 'International Tables Vol C Tables 4.2.6.8 and 6.1.1.4'
N N 0.0061 0.0033 'International Tables Vol C Tables 4.2.6.8 and 6.1.1.4'
Cl Cl 0.1484 0.1585 'International Tables Vol C Tables 4.2.6.8 and 6.1.1.4'
Pb Pb -3.3944 10.1111 'International Tables Vol C Tables 4.2.6.8 and 6.1.1.4'

loop_
_geom_angle_atom_site_label_1
_geom_angle_atom_site_label_2
_geom_angle_atom_site_label_3
_geom_angle
N2 Pb1 N1 85.52(8)
N2 Pb1 Cl1 93.34(6)
N1 Pb1 Cl1 94.18(6)
C1 N1 C12 127.7(2)
C1 N1 Pb1 123.55(19)
C12 N1 Pb1 108.61(16)
C3 N2 C24 126.0(2)
C3 N2 Pb1 119.68(18)
C24 N2 Pb1 114.28(17)
N1 C1 C2 120.9(2)
N1 C1 C4 126.2(3)
C2 C1 C4 113.0(2)
C3 C2 C1 133.9(3)
N2 C3 C2 122.4(3)
N2 C3 C8 122.3(2)
C2 C3 C8 115.2(3)
C5 C4 C6 106.7(3)
C5 C4 C7 106.9(3)
C6 C4 C7 109.7(3)
C5 C4 C1 117.0(3)
C6 C4 C1 109.5(2)
C7 C4 C1 106.9(2)
C10 C8 C11A 123.2(4)
C10 C8 C9A 73.5(4)
C11A C8 C9A 110.4(4)
C10 C8 C9 107.6(3)
C11A C8 C9 75.3(4)
C9A C8 C9 39.6(4)
C10 C8 C11 107.5(4)
C11A C8 C11 32.2(4)
C9A C8 C11 137.3(5)
C9 C8 C11 107.0(4)
C10 C8 C3 117.8(3)
C11A C8 C3 112.2(4)
C9A C8 C3 112.5(4)
C9 C8 C3 111.9(3)
C11 C8 C3 104.5(4)
C10 C8 C10A 32.5(3)
C11A C8 C10A 105.0(4)
C9A C8 C10A 105.2(4)
C9 C8 C10A 133.1(5)
C11 C8 C10A 79.5(4)
C3 C8 C10A 111.0(4)
C13 C12 C17 120.7(3)
C13 C12 N1 119.7(2)
C17 C12 N1 119.2(3)
C14 C13 C12 118.8(3)
C14 C13 C18 119.2(3)
C12 C13 C18 122.1(3)
C15 C14 C13 120.6(3)
C16 C15 C14 119.7(3)
C15 C16 C17 122.1(3)
C20 C18 C13 112.0(2)
C20 C18 C19 109.8(3)
C13 C18 C19 111.5(3)
C16 C17 C12 117.8(3)
C16 C17 C21 119.2(3)
C12 C17 C21 122.9(3)
C17 C21 C23 112.8(3)
C17 C21 C22 109.5(3)
C23 C21 C22 109.9(2)
C29 C24 C25 119.5(3)
C29 C24 N2 120.4(2)
C25 C24 N2 119.8(2)
C26 C25 C24 119.1(3)
C26 C25 C30 118.1(3)
C24 C25 C30 122.8(3)
C27 C26 C25 121.6(3)
C28 C27 C26 118.8(3)
C27 C28 C29 122.2(3)
C28 C29 C24 118.8(3)
C28 C29 C33 118.4(2)
C24 C29 C33 122.8(3)
C32 C30 C25 111.2(3)
C32 C30 C31 107.3(3)
C25 C30 C31 112.3(3)
C29 C33 C35 111.4(3)
C29 C33 C34 112.3(2)
C35 C33 C34 108.2(3)

loop_
_geom_bond_atom_site_label_1
_geom_bond_atom_site_label_2
_geom_bond_distance
Pb1 N2 2.241(2)
Pb1 N1 2.309(2)
Pb1 Cl1 2.5637(9)
N1 C1 1.316(4)
N1 C12 1.433(4)
N2 C3 1.353(4)
N2 C24 1.434(3)
C1 C2 1.424(4)
C1 C4 1.568(4)
C2 C3 1.395(4)
C3 C8 1.551(4)
C4 C5 1.533(4)
C4 C6 1.543(4)
C4 C7 1.544(4)
C8 C10 1.494(5)
C8 C11A 1.502(5)
C8 C9A 1.522(6)
C8 C9 1.541(5)
C8 C11 1.547(5)
C8 C10A 1.569(6)
C12 C13 1.404(4)
C12 C17 1.416(4)
C13 C14 1.394(4)
C13 C18 1.529(4)
C14 C15 1.392(4)
C15 C16 1.373(4)
C16 C17 1.387(4)
C18 C20 1.525(4)
C18 C19 1.538(4)
C17 C21 1.520(4)
C21 C23 1.533(4)
C21 C22 1.535(4)
C24 C29 1.411(4)
C24 C25 1.418(4)
C25 C26 1.389(4)
C25 C30 1.528(4)
C26 C27 1.385(4)
C27 C28 1.380(4)
C28 C29 1.389(4)
C29 C33 1.524(4)
C30 C32 1.513(5)
C30 C31 1.556(5)
C33 C35 1.529(4)
C33 C34 1.532(4)
